data_1567226
loop_
_publ_author_name
'Kosterina, E. V.'
'Troyanov, S. I.'
'Kemnitz, E.'
'Aslanov, L. A.'

_publ_section_title
;
 Synthesis and Crystal Structure of Acid Phosphites RbH2PO3, CsH2PO3, and
 TlH2PO3
;
_journal_issue 7
_journal_name_full 'Russian Journal of Coordination Chemistry'
_journal_page_first 458
_journal_page_last 462
_journal_paper_doi 10.1023/A:1011377229855
_journal_volume 27
_journal_year 2001
_chemical_formula_moiety 'Rb, H2 O3 P'
_chemical_formula_sum 'H2 O3 P Rb'
_chemical_formula_weight 166.46
_chemical_name_common
;
Rubidum dihydrogenphosphate(III)
;
_chemical_name_systematic
;
Rubidium phosphite
;
_space_group_crystal_system monoclinic
_space_group_IT_number 14
_space_group_name_Hall '-P 2ybc'
_space_group_name_H-M_alt 'P 1 21/c 1'
_symmetry_space_group_name_H-M 'P 1 21/c 1'
_audit_creation_method 'manually at INEOS RAS'
_cell_angle_alpha 90
_cell_angle_beta 102.46(3)
_cell_angle_gamma 90
_cell_formula_units_Z 8
_cell_length_a 7.530(2)
_cell_length_b 8.634(2)
_cell_length_c 12.426(2)
_cell_volume 788.8(3)
_diffrn_ambient_temperature 150
_diffrn_radiation_probe x-ray
_diffrn_radiation_type MoK\a
_exptl_crystal_density_diffrn 2.803
_exptl_crystal_F_000 624
_refine_ls_R_factor_gt 0.041
_refine_ls_wR_factor_ref 0.137
_cod_data_source_file R23-25old.cif
_cod_data_source_block global
_cod_original_sg_symbol_H-M 'P 21/c'
_cod_database_code 1567226

loop_
_symmetry_equiv_pos_site_id
_symmetry_equiv_pos_as_xyz
1 x,y,z
2 -x,1/2+y,1/2-z
3 -x,-y,-z
4 x,-1/2-y,-1/2+z

loop_
_atom_site_label
_atom_site_type_symbol
_atom_site_fract_x
_atom_site_fract_y
_atom_site_fract_z
_atom_site_U_iso_or_equiv
Rb(1) Rb 0.94432(9) 0.01833(8) 0.26961(5) 0.0110(3)
Rb(2) Rb 0.60296(9) 0.25957(8) 0.51320(5) 0.0112(3)
P(1) P 0.4713(2) 1.0040(2) 0.25377(15) 0.0088(4)
P(2) P 0.9269(2) 0.7156(2) 0.49750(15) 0.0095(4)
O(1) O 0.5459(7) 0.9860(6) 0.1531(4) 0.016(1)
O(2) O 0.6014(7) 1.0044(6) 0.3626(4) 0.014(1)
O(3) O 0.3260(7) 0.8750(6) 0.2618(4) 0.015(1)
O(4) O 0.9968(7) 0.7356(6) 0.3954(4) 0.016(1)
O(5) O 1.0628(7) 0.6907(6) 0.6029(4) 0.018(1)
O(6) O 0.8082(7) 0.8561(7) 0.5192(4) 0.017(1)
H(1) H 0.393(10) 1.120(9) 0.224(6) 0.02(2)
H(2) H 0.268(12) 0.850(11) 0.208(7) 0.03
H(3) H 0.827(10) 0.621(9) 0.479(6) 0.01(2)
H(4) H 0.739(12) 0.889(11) 0.463(8) 0.03(3)
